data_4309527
loop_
_publ_author_name
'Maurizio Casarin'
'Carlo Corvaja'
'Corrado Di Nicola'
'Daniele Falcomer'
'Lorenzo Franco'
'Magda Monari'
'Luciano Pandolfo'
'Claudio Pettinari'
'Fabio Piccinelli'

_publ_section_title
;
One-Dimensional and Two-Dimensional Coordination Polymers from
Self-Assembling of Trinuclear Triangular Cu(II) Secondary Building Units
;
_journal_name_full 'Inorganic Chemistry'
_journal_page_first 6265
_journal_page_last 6276
_journal_paper_doi 10.1021/ic050678l
_journal_volume 44
_journal_year 2005
_chemical_formula_sum 'C18 H30 Cu3 N6 O7'
_chemical_formula_weight 633.10
_chemical_name_systematic
; 
 ? 
;
_space_group_IT_number 2
_symmetry_cell_setting triclinic
_symmetry_space_group_name_Hall '-P 1'
_symmetry_space_group_name_H-M 'P -1'
_atom_sites_solution_hydrogens geom
_atom_sites_solution_primary direct
_atom_sites_solution_secondary difmap
_audit_creation_method SHELXL-97
_cell_angle_alpha 98.536(3)
_cell_angle_beta 113.362(2)
_cell_angle_gamma 99.324(3)
_cell_formula_units_Z 2
_cell_length_a 10.3803(10)
_cell_length_b 11.4712(11)
_cell_length_c 11.9532(12)
_cell_measurement_temperature 293(2)
_cell_volume 1253.3(2)
_computing_cell_refinement SMART
_computing_data_collection SMART
_computing_data_reduction SAINT+
_computing_molecular_graphics 'ORTEP-3 (Farrugia, 2002)'
_computing_publication_material 'SHELXL-97 (Sheldrick, 1997)'
_computing_structure_refinement 'SHELXL-97 (Sheldrick, 1997)'
_computing_structure_solution 'SIR-97 (Giacovazzo, 1997)'
_diffrn_ambient_temperature 293(2)
_diffrn_measured_fraction_theta_full 0.992
_diffrn_measured_fraction_theta_max 0.992
_diffrn_radiation_monochromator graphite
_diffrn_radiation_source 'fine-focus sealed tube'
_diffrn_radiation_type MoK\a
_diffrn_radiation_wavelength 0.71073
_diffrn_reflns_av_R_equivalents 0.0691
_diffrn_reflns_av_sigmaI/netI 0.0757
_diffrn_reflns_limit_h_max 14
_diffrn_reflns_limit_h_min -14
_diffrn_reflns_limit_k_max 16
_diffrn_reflns_limit_k_min -16
_diffrn_reflns_limit_l_max 16
_diffrn_reflns_limit_l_min -16
_diffrn_reflns_number 16409
_diffrn_reflns_theta_full 29.99
_diffrn_reflns_theta_max 29.99
_diffrn_reflns_theta_min 1.85
_exptl_absorpt_coefficient_mu 2.571
_exptl_absorpt_correction_T_max 1.00
_exptl_absorpt_correction_T_min 0.65
_exptl_absorpt_correction_type empirical
_exptl_absorpt_process_details SADABS
_exptl_crystal_colour 'dark blue'
_exptl_crystal_density_diffrn 1.678
_exptl_crystal_density_method 'not measured'
_exptl_crystal_description parallelepiped
_exptl_crystal_F_000 646
_exptl_crystal_size_max 0.33
_exptl_crystal_size_mid 0.23
_exptl_crystal_size_min 0.15
_refine_diff_density_max 1.704
_refine_diff_density_min -0.672
_refine_diff_density_rms 0.153
_refine_ls_extinction_method none
_refine_ls_goodness_of_fit_ref 0.985
_refine_ls_hydrogen_treatment mixed
_refine_ls_matrix_type full
_refine_ls_number_parameters 319
_refine_ls_number_reflns 7244
_refine_ls_number_restraints 3
_refine_ls_restrained_S_all 0.985
_refine_ls_R_factor_all 0.0825
_refine_ls_R_factor_gt 0.0548
_refine_ls_shift/su_max 0.000
_refine_ls_shift/su_mean 0.000
_refine_ls_structure_factor_coef Fsqd
_refine_ls_weighting_details 'calc w=1/[\s^2^(Fo^2^)+(0.0816P)^2^+0.0000P] where P=(Fo^2^+2Fc^2^)/3'
_refine_ls_weighting_scheme calc
_refine_ls_wR_factor_gt 0.1339
_refine_ls_wR_factor_ref 0.1496
_reflns_number_gt 4937
_reflns_number_total 7244
_reflns_threshold_expression >2sigma(I)
_cod_data_source_file ic050678lsi20050502_010132_3.cif
_cod_data_source_block '[Cu3(OH)3(pz)3(C3H7COO)2(MeOH)(H2O)]'
_cod_database_code 4309527

loop_
_symmetry_equiv_pos_as_xyz
'x, y, z'
'-x, -y, -z'

loop_
_atom_site_label
_atom_site_type_symbol
_atom_site_fract_x
_atom_site_fract_y
_atom_site_fract_z
_atom_site_U_iso_or_equiv
_atom_site_adp_type
_atom_site_occupancy
_atom_site_symmetry_multiplicity
_atom_site_calc_flag
_atom_site_refinement_flags
_atom_site_disorder_assembly
_atom_site_disorder_group
Cu1 Cu 0.13990(5) 0.10614(4) 0.01190(4) 0.02840(13) Uani 1 1 d . . .
Cu2 Cu 0.16592(5) 0.39307(4) -0.03422(4) 0.02862(13) Uani 1 1 d . . .
Cu3 Cu 0.36301(5) 0.35214(4) 0.23346(4) 0.02771(12) Uani 1 1 d . . .
O1 O 0.1762(3) 0.2820(2) 0.0824(2) 0.0267(5) Uani 1 1 d . . .
H H 0.102(5) 0.290(4) 0.110(4) 0.032 Uiso 1 1 d . . .
O2 O 0.0698(3) -0.0729(2) -0.0528(3) 0.0312(6) Uani 1 1 d . . .
O4 O 0.5540(3) 0.4262(3) 0.3703(3) 0.0380(6) Uani 1 1 d . . .
O7 O 0.1484(3) 0.5046(3) -0.1536(3) 0.0387(7) Uani 1 1 d D . .
H7W H 0.107(5) 0.563(3) -0.175(4) 0.046 Uiso 1 1 d D . .
H8W H 0.207(4) 0.501(4) -0.190(4) 0.046 Uiso 1 1 d D . .
O3 O 0.0681(3) -0.2615(2) -0.1256(3) 0.0369(6) Uani 1 1 d . . .
N5 N 0.3807(3) 0.1922(3) 0.2566(3) 0.0311(7) Uani 1 1 d . . .
N3 N 0.2297(4) 0.5267(3) 0.1120(3) 0.0327(7) Uani 1 1 d . . .
N4 N 0.3175(4) 0.5073(3) 0.2235(3) 0.0344(7) Uani 1 1 d . . .
N2 N 0.0722(4) 0.2521(3) -0.1739(3) 0.0320(7) Uani 1 1 d . . .
N6 N 0.2846(4) 0.0913(3) 0.1702(3) 0.0353(7) Uani 1 1 d . . .
N1 N 0.0563(4) 0.1365(3) -0.1552(3) 0.0353(7) Uani 1 1 d . . .
O6 O 0.4018(4) 0.3773(3) 0.0072(3) 0.0539(9) Uani 1 1 d D . .
H61 H 0.472(5) 0.412(5) 0.080(3) 0.065 Uiso 1 1 d D . .
C18 C 0.4381(6) 0.2991(5) -0.0730(6) 0.0623(14) Uani 1 1 d . . .
H18A H 0.5409 0.3080 -0.0365 0.093 Uiso 1 1 calc R . .
H18B H 0.4076 0.3197 -0.1530 0.093 Uiso 1 1 calc R . .
H18C H 0.3903 0.2164 -0.0839 0.093 Uiso 1 1 calc R . .
C6 C 0.3516(5) 0.6076(4) 0.3138(4) 0.0427(10) Uani 1 1 d . . .
H6 H 0.4108 0.6179 0.3986 0.051 Uiso 1 1 calc R . .
O5 O 0.6465(4) 0.4711(3) 0.2387(3) 0.0482(8) Uani 1 1 d . . .
C10 C 0.1268(4) -0.1503(3) -0.0927(4) 0.0302(8) Uani 1 1 d . . .
C9 C 0.3200(5) -0.0051(4) 0.2153(4) 0.0442(11) Uani 1 1 d . . .
H9 H 0.2716 -0.0855 0.1738 0.053 Uiso 1 1 calc R . .
C7 C 0.4730(5) 0.1564(4) 0.3531(4) 0.0377(9) Uani 1 1 d . . .
H7 H 0.5493 0.2082 0.4241 0.045 Uiso 1 1 calc R . .
C5 C 0.2840(6) 0.6928(4) 0.2598(5) 0.0490(11) Uani 1 1 d . . .
H5 H 0.2881 0.7701 0.3002 0.059 Uiso 1 1 calc R . .
C4 C 0.2100(5) 0.6395(4) 0.1345(5) 0.0421(10) Uani 1 1 d . . .
H4 H 0.1544 0.6757 0.0739 0.051 Uiso 1 1 calc R . .
C14 C 0.6567(4) 0.4742(3) 0.3467(4) 0.0345(8) Uani 1 1 d . . .
C8 C 0.4376(5) 0.0306(4) 0.3311(4) 0.0452(11) Uani 1 1 d . . .
H8 H 0.4825 -0.0182 0.3823 0.054 Uiso 1 1 calc R . .
C1 C -0.0191(5) 0.0583(4) -0.2676(4) 0.0465(11) Uani 1 1 d . . .
H1 H -0.0468 -0.0256 -0.2806 0.056 Uiso 1 1 calc R . .
C3 C 0.0073(6) 0.2415(4) -0.2984(4) 0.0471(11) Uani 1 1 d . . .
H3 H 0.0014 0.3063 -0.3372 0.056 Uiso 1 1 calc R . .
C11 C 0.2691(5) -0.1031(4) -0.0966(5) 0.0527(12) Uani 1 1 d . . .
H11A H 0.2719 -0.0220 -0.1113 0.063 Uiso 1 1 calc R . .
H11B H 0.3463 -0.0957 -0.0146 0.063 Uiso 1 1 calc R . .
C2 C -0.0491(6) 0.1209(5) -0.3603(4) 0.0566(13) Uani 1 1 d . . .
H2 H -0.0971 0.0888 -0.4464 0.068 Uiso 1 1 calc R . .
C15 C 0.7957(5) 0.5404(5) 0.4632(5) 0.0613(14) Uani 1 1 d . . .
H15A H 0.8283 0.4836 0.5145 0.074 Uiso 1 1 calc R . .
H15B H 0.8703 0.5698 0.4376 0.074 Uiso 1 1 calc R . .
C16 C 0.7752(7) 0.6476(6) 0.5416(5) 0.080(2) Uani 1 1 d . . .
H16A H 0.6946 0.6193 0.5605 0.096 Uiso 1 1 calc R . .
H16B H 0.8612 0.6778 0.6204 0.096 Uiso 1 1 calc R . .
C13 C 0.2001(8) -0.1798(9) -0.3224(6) 0.110(3) Uani 1 1 d . . .
H13A H 0.1206 -0.1476 -0.3216 0.165 Uiso 1 1 calc R . .
H13B H 0.1642 -0.2622 -0.3712 0.165 Uiso 1 1 calc R . .
H13C H 0.2503 -0.1316 -0.3586 0.165 Uiso 1 1 calc R . .
C12 C 0.3008(6) -0.1769(5) -0.1924(6) 0.0601(14) Uani 1 1 d . . .
H12A H 0.3991 -0.1432 -0.1791 0.072 Uiso 1 1 calc R . .
H12B H 0.2943 -0.2593 -0.1812 0.072 Uiso 1 1 calc R . .
C17 C 0.7468(8) 0.7513(6) 0.4769(7) 0.097(3) Uani 1 1 d . . .
H17A H 0.7359 0.8160 0.5309 0.146 Uiso 1 1 calc R . .
H17B H 0.6598 0.7229 0.4002 0.146 Uiso 1 1 calc R . .
H17C H 0.8267 0.7807 0.4588 0.146 Uiso 1 1 calc R . .

loop_
_atom_site_aniso_label
_atom_site_aniso_U_11
_atom_site_aniso_U_22
_atom_site_aniso_U_33
_atom_site_aniso_U_23
_atom_site_aniso_U_13
_atom_site_aniso_U_12
Cu1 0.0310(2) 0.0191(2) 0.0306(2) 0.00501(17) 0.01163(19) -0.00025(17)
Cu2 0.0311(2) 0.0235(2) 0.0325(3) 0.00893(18) 0.01570(19) 0.00247(18)
Cu3 0.0274(2) 0.0207(2) 0.0315(2) 0.00453(17) 0.01144(18) 0.00129(17)
O1 0.0288(13) 0.0213(11) 0.0300(13) 0.0064(10) 0.0137(11) 0.0028(10)
O2 0.0314(14) 0.0197(11) 0.0409(15) 0.0038(11) 0.0172(12) 0.0006(10)
O4 0.0325(15) 0.0365(15) 0.0367(16) 0.0073(12) 0.0109(12) -0.0014(12)
O7 0.0471(18) 0.0344(15) 0.0472(18) 0.0208(14) 0.0280(15) 0.0124(13)
O3 0.0418(16) 0.0240(13) 0.0458(17) 0.0049(12) 0.0221(13) 0.0049(12)
N5 0.0308(16) 0.0250(14) 0.0347(17) 0.0050(13) 0.0131(14) 0.0041(13)
N3 0.0362(18) 0.0240(14) 0.0397(18) 0.0117(14) 0.0177(15) 0.0049(13)
N4 0.0383(18) 0.0239(15) 0.0397(19) 0.0075(14) 0.0162(15) 0.0059(14)
N2 0.0352(17) 0.0292(15) 0.0323(17) 0.0082(13) 0.0167(14) 0.0027(13)
N6 0.0404(19) 0.0225(14) 0.0389(19) 0.0089(13) 0.0143(15) 0.0027(14)
N1 0.0395(19) 0.0253(15) 0.0339(18) 0.0028(13) 0.0141(15) -0.0032(14)
O6 0.0335(17) 0.060(2) 0.061(2) 0.0001(18) 0.0224(16) 0.0009(15)
C18 0.051(3) 0.063(3) 0.076(4) 0.007(3) 0.031(3) 0.020(3)
C6 0.050(3) 0.0296(19) 0.041(2) 0.0030(18) 0.017(2) 0.0036(18)
O5 0.0442(18) 0.057(2) 0.0435(18) 0.0093(15) 0.0222(15) 0.0063(15)
C10 0.0310(19) 0.0298(18) 0.0316(19) 0.0102(15) 0.0151(16) 0.0050(15)
C9 0.052(3) 0.0248(18) 0.044(2) 0.0117(18) 0.010(2) 0.0030(18)
C7 0.038(2) 0.036(2) 0.034(2) 0.0080(17) 0.0105(17) 0.0057(17)
C5 0.064(3) 0.027(2) 0.060(3) 0.008(2) 0.030(3) 0.014(2)
C4 0.052(3) 0.0277(19) 0.052(3) 0.0151(19) 0.025(2) 0.0113(18)
C14 0.0292(19) 0.0300(18) 0.040(2) 0.0085(16) 0.0124(16) 0.0014(15)
C8 0.055(3) 0.037(2) 0.042(2) 0.0156(19) 0.016(2) 0.015(2)
C1 0.060(3) 0.036(2) 0.030(2) 0.0018(18) 0.012(2) -0.003(2)
C3 0.060(3) 0.044(2) 0.034(2) 0.0124(19) 0.018(2) 0.007(2)
C11 0.042(3) 0.043(2) 0.077(4) 0.006(2) 0.035(3) 0.002(2)
C2 0.073(4) 0.052(3) 0.031(2) 0.007(2) 0.013(2) 0.006(3)
C15 0.036(3) 0.077(4) 0.057(3) 0.018(3) 0.012(2) -0.007(2)
C16 0.057(4) 0.100(5) 0.051(3) -0.021(3) 0.025(3) -0.030(3)
C13 0.068(5) 0.210(10) 0.065(4) 0.037(5) 0.038(4) 0.039(6)
C12 0.052(3) 0.064(3) 0.077(4) 0.019(3) 0.039(3) 0.015(3)
C17 0.096(6) 0.069(4) 0.120(6) -0.020(4) 0.071(5) -0.023(4)

loop_
_atom_type_symbol
_atom_type_description
_atom_type_scat_dispersion_real
_atom_type_scat_dispersion_imag
_atom_type_scat_source
C C 0.0033 0.0016 'International Tables Vol C Tables 4.2.6.8 and 6.1.1.4'
H H 0.0000 0.0000 'International Tables Vol C Tables 4.2.6.8 and 6.1.1.4'
N N 0.0061 0.0033 'International Tables Vol C Tables 4.2.6.8 and 6.1.1.4'
O O 0.0106 0.0060 'International Tables Vol C Tables 4.2.6.8 and 6.1.1.4'
Cu Cu 0.3201 1.2651 'International Tables Vol C Tables 4.2.6.8 and 6.1.1.4'

loop_
_geom_angle_atom_site_label_1
_geom_angle_atom_site_label_2
_geom_angle_atom_site_label_3
_geom_angle
_geom_angle_site_symmetry_1
_geom_angle_site_symmetry_3
_geom_angle_publ_flag
N6 Cu1 N1 159.80(15) . . ?
N6 Cu1 O1 89.90(12) . . ?
N1 Cu1 O1 88.55(12) . . ?
N6 Cu1 O2 92.43(12) . . ?
N1 Cu1 O2 92.92(12) . . ?
O1 Cu1 O2 168.98(11) . . ?
N6 Cu1 O2 99.67(13) . 2 ?
N1 Cu1 O2 100.42(12) . 2 ?
O1 Cu1 O2 88.64(10) . 2 ?
O2 Cu1 O2 80.36(10) . 2 ?
N6 Cu1 N5 24.05(11) . . ?
N1 Cu1 N5 143.94(12) . . ?
O1 Cu1 N5 66.80(10) . . ?
O2 Cu1 N5 116.38(10) . . ?
O2 Cu1 N5 104.65(9) 2 . ?
N6 Cu1 N2 145.05(12) . . ?
N1 Cu1 N2 23.66(11) . . ?
O1 Cu1 N2 65.49(10) . . ?
O2 Cu1 N2 116.57(10) . . ?
O2 Cu1 N2 103.88(9) 2 . ?
N5 Cu1 N2 122.80(9) . . ?
N6 Cu1 C10 87.20(12) . . ?
N1 Cu1 C10 91.59(12) . . ?
O1 Cu1 C10 171.94(11) . . ?
O2 Cu1 C10 19.02(10) . . ?
O2 Cu1 C10 99.26(9) 2 . ?
N5 Cu1 C10 109.22(10) . . ?
N2 Cu1 C10 113.64(10) . . ?
N6 Cu1 C1 155.84(14) . . ?
N1 Cu1 C1 19.99(13) . . ?
O1 Cu1 C1 108.18(12) . . ?
O2 Cu1 C1 72.93(12) . . ?
O2 Cu1 C1 96.72(12) 2 . ?
N5 Cu1 C1 157.75(12) . . ?
N2 Cu1 C1 43.65(11) . . ?
C10 Cu1 C1 72.69(12) . . ?
N6 Cu1 C9 19.11(12) . . ?
N1 Cu1 C9 156.47(14) . . ?
O1 Cu1 C9 108.65(11) . . ?
O2 Cu1 C9 73.32(11) . . ?
O2 Cu1 C9 96.04(12) 2 . ?
N5 Cu1 C9 43.12(10) . . ?
N2 Cu1 C9 158.88(11) . . ?
C10 Cu1 C9 69.12(11) . . ?
C1 Cu1 C9 141.16(13) . . ?
N6 Cu1 Cu3 59.00(9) . . ?
N1 Cu1 Cu3 113.64(9) . . ?
O1 Cu1 Cu3 32.83(7) . . ?
O2 Cu1 Cu3 151.42(8) . . ?
O2 Cu1 Cu3 103.74(6) 2 . ?
N5 Cu1 Cu3 35.04(6) . . ?
N2 Cu1 Cu3 90.25(7) . . ?
C10 Cu1 Cu3 141.56(8) . . ?
C1 Cu1 Cu3 133.17(9) . . ?
C9 Cu1 Cu3 78.11(8) . . ?
N6 Cu1 Cu1 98.34(10) . 2 ?
N1 Cu1 Cu1 99.16(10) . 2 ?
O1 Cu1 Cu1 124.27(8) . 2 ?
O2 Cu1 Cu1 44.72(8) . 2 ?
O2 Cu1 Cu1 35.63(6) 2 2 ?
N5 Cu1 Cu1 116.30(7) . 2 ?
N2 Cu1 Cu1 115.82(7) . 2 ?
C10 Cu1 Cu1 63.65(7) . 2 ?
C1 Cu1 Cu1 84.84(9) . 2 ?
C9 Cu1 Cu1 84.58(9) . 2 ?
Cu3 Cu1 Cu1 133.51(2) . 2 ?
N6 Cu1 Cu2 115.03(9) . . ?
N1 Cu1 Cu2 58.24(9) . . ?
O1 Cu1 Cu2 31.66(7) . . ?
O2 Cu1 Cu2 151.14(8) . . ?
O2 Cu1 Cu2 102.26(6) 2 . ?
N5 Cu1 Cu2 91.04(6) . . ?
N2 Cu1 Cu2 34.62(6) . . ?
C10 Cu1 Cu2 145.49(7) . . ?
C1 Cu1 Cu2 78.24(9) . . ?
C9 Cu1 Cu2 133.85(8) . . ?
Cu3 Cu1 Cu2 56.584(14) . . ?
Cu1 Cu1 Cu2 132.00(2) 2 . ?
N2 Cu2 N3 169.66(13) . . ?
N2 Cu2 O1 88.79(12) . . ?
N3 Cu2 O1 86.51(12) . . ?
N2 Cu2 O7 90.74(13) . . ?
N3 Cu2 O7 93.66(13) . . ?
O1 Cu2 O7 178.08(12) . . ?
N2 Cu2 O6 95.29(13) . . ?
N3 Cu2 O6 93.43(13) . . ?
O1 Cu2 O6 84.56(12) . . ?
O7 Cu2 O6 97.34(13) . . ?
N2 Cu2 N4 153.21(12) . . ?
N3 Cu2 N4 25.63(11) . . ?
O1 Cu2 N4 64.88(10) . . ?
O7 Cu2 N4 115.75(11) . . ?
O6 Cu2 N4 78.19(11) . . ?
N2 Cu2 N1 23.87(11) . . ?
N3 Cu2 N1 150.84(11) . . ?
O1 Cu2 N1 65.05(10) . . ?
O7 Cu2 N1 114.55(12) . . ?
O6 Cu2 N1 90.26(11) . . ?
N4 Cu2 N1 129.38(9) . . ?
N2 Cu2 C3 19.51(13) . . ?
N3 Cu2 C3 161.04(13) . . ?
O1 Cu2 C3 108.04(12) . . ?
O7 Cu2 C3 71.39(13) . . ?
O6 Cu2 C3 99.87(13) . . ?
N4 Cu2 C3 172.71(11) . . ?
N1 Cu2 C3 43.36(11) . . ?
N2 Cu2 C4 159.06(13) . . ?
N3 Cu2 C4 17.59(13) . . ?
O1 Cu2 C4 101.58(11) . . ?
O7 Cu2 C4 78.29(12) . . ?
O6 Cu2 C4 103.70(12) . . ?
N4 Cu2 C4 43.22(11) . . ?
N1 Cu2 C4 159.98(11) . . ?
C3 Cu2 C4 143.54(13) . . ?
N2 Cu2 Cu3 117.66(10) . . ?
N3 Cu2 Cu3 62.20(9) . . ?
O1 Cu2 Cu3 36.70(7) . . ?
O7 Cu2 Cu3 144.76(9) . . ?
O6 Cu2 Cu3 61.80(10) . . ?
N4 Cu2 Cu3 36.60(6) . . ?
N1 Cu2 Cu3 94.77(7) . . ?
C3 Cu2 Cu3 136.39(9) . . ?
C4 Cu2 Cu3 79.78(9) . . ?
N2 Cu2 Cu1 58.69(9) . . ?
N3 Cu2 Cu1 117.56(9) . . ?
O1 Cu2 Cu1 31.18(7) . . ?
O7 Cu2 Cu1 148.76(9) . . ?
O6 Cu2 Cu1 80.77(9) . . ?
N4 Cu2 Cu1 94.53(6) . . ?
N1 Cu2 Cu1 34.86(7) . . ?
C3 Cu2 Cu1 78.19(9) . . ?
C4 Cu2 Cu1 132.66(8) . . ?
Cu3 Cu2 Cu1 60.680(13) . . ?
N5 Cu3 N4 168.64(14) . . ?
N5 Cu3 O4 91.59(13) . . ?
N4 Cu3 O4 92.18(14) . . ?
N5 Cu3 O1 90.71(12) . . ?
N4 Cu3 O1 86.55(12) . . ?
O4 Cu3 O1 174.25(11) . . ?
N5 Cu3 C14 99.51(13) . . ?
N4 Cu3 C14 88.06(13) . . ?
O4 Cu3 C14 23.14(12) . . ?
O1 Cu3 C14 151.11(11) . . ?
N5 Cu3 N3 155.79(12) . . ?
N4 Cu3 N3 24.12(12) . . ?
O4 Cu3 N3 112.48(11) . . ?
O1 Cu3 N3 65.07(9) . . ?
C14 Cu3 N3 101.92(10) . . ?
N5 Cu3 N6 24.04(12) . . ?
N4 Cu3 N6 152.15(13) . . ?
O4 Cu3 N6 115.13(11) . . ?
O1 Cu3 N6 66.82(10) . . ?
C14 Cu3 N6 119.14(11) . . ?
N3 Cu3 N6 131.80(10) . . ?
N5 Cu3 O6 107.41(12) . . ?
N4 Cu3 O6 82.02(13) . . ?
O4 Cu3 O6 104.07(11) . . ?
O1 Cu3 O6 70.20(10) . . ?
C14 Cu3 O6 80.95(11) . . ?
N3 Cu3 O6 65.44(10) . . ?
N6 Cu3 O6 95.69(10) . . ?
N5 Cu3 C7 19.99(13) . . ?
N4 Cu3 C7 157.77(13) . . ?
O4 Cu3 C7 72.37(12) . . ?
O1 Cu3 C7 110.36(11) . . ?
C14 Cu3 C7 83.57(12) . . ?
N3 Cu3 C7 174.46(11) . . ?
N6 Cu3 C7 44.00(11) . . ?
O6 Cu3 C7 116.69(11) . . ?
N5 Cu3 C6 154.41(14) . . ?
N4 Cu3 C6 19.96(14) . . ?
O4 Cu3 C6 76.16(13) . . ?
O1 Cu3 C6 103.68(12) . . ?
C14 Cu3 C6 78.04(13) . . ?
N3 Cu3 C6 44.04(11) . . ?
N6 Cu3 C6 159.93(12) . . ?
O6 Cu3 C6 97.42(12) . . ?
C7 Cu3 C6 137.93(12) . . ?
N5 Cu3 Cu2 121.15(10) . . ?
N4 Cu3 Cu2 61.13(10) . . ?
O4 Cu3 Cu2 138.00(9) . . ?
O1 Cu3 Cu2 37.11(7) . . ?
C14 Cu3 Cu2 117.52(8) . . ?
N3 Cu3 Cu2 37.04(7) . . ?
N6 Cu3 Cu2 97.93(7) . . ?
O6 Cu3 Cu2 44.65(7) . . ?
C7 Cu3 Cu2 140.57(8) . . ?
C6 Cu3 Cu2 81.07(9) . . ?
N5 Cu3 Cu1 59.51(10) . . ?
N4 Cu3 Cu1 119.07(11) . . ?
O4 Cu3 Cu1 147.61(9) . . ?
O1 Cu3 Cu1 32.67(7) . . ?
C14 Cu3 Cu1 139.45(9) . . ?
N3 Cu3 Cu1 96.55(7) . . ?
N6 Cu3 Cu1 35.55(7) . . ?
O6 Cu3 Cu1 74.45(7) . . ?
C7 Cu3 Cu1 79.50(8) . . ?
C6 Cu3 Cu1 136.19(9) . . ?
Cu2 Cu3 Cu1 62.736(15) . . ?
Cu1 O1 Cu3 114.50(12) . . ?
Cu1 O1 Cu2 117.16(13) . . ?
Cu3 O1 Cu2 106.19(11) . . ?
C10 O2 Cu1 130.6(2) . . ?
C10 O2 Cu1 129.4(2) . 2 ?
Cu1 O2 Cu1 99.64(10) . 2 ?
C14 O4 Cu3 119.8(3) . . ?
C7 N5 N6 108.3(3) . . ?
C7 N5 Cu3 130.8(3) . . ?
N6 N5 Cu3 120.9(3) . . ?
C7 N5 Cu1 143.8(3) . . ?
N6 N5 Cu1 35.62(17) . . ?
Cu3 N5 Cu1 85.46(11) . . ?
C4 N3 N4 107.5(3) . . ?
C4 N3 Cu2 136.5(3) . . ?
N4 N3 Cu2 116.0(2) . . ?
C4 N3 Cu3 142.7(3) . . ?
N4 N3 Cu3 35.31(16) . . ?
Cu2 N3 Cu3 80.76(10) . . ?
C6 N4 N3 108.5(3) . . ?
C6 N4 Cu3 130.8(3) . . ?
N3 N4 Cu3 120.6(2) . . ?
C6 N4 Cu2 146.8(3) . . ?
N3 N4 Cu2 38.36(17) . . ?
Cu3 N4 Cu2 82.27(11) . . ?
C3 N2 N1 106.9(3) . . ?
C3 N2 Cu2 131.7(3) . . ?
N1 N2 Cu2 121.3(2) . . ?
C3 N2 Cu1 141.6(3) . . ?
N1 N2 Cu1 34.71(17) . . ?
Cu2 N2 Cu1 86.69(11) . . ?
C9 N6 N5 107.0(3) . . ?
C9 N6 Cu1 132.5(3) . . ?
N5 N6 Cu1 120.3(2) . . ?
C9 N6 Cu3 142.0(3) . . ?
N5 N6 Cu3 35.09(16) . . ?
Cu1 N6 Cu3 85.45(11) . . ?
C1 N1 N2 108.1(3) . . ?
C1 N1 Cu1 130.3(3) . . ?
N2 N1 Cu1 121.6(3) . . ?
C1 N1 Cu2 142.8(3) . . ?
N2 N1 Cu2 34.82(17) . . ?
Cu1 N1 Cu2 86.90(11) . . ?
C18 O6 Cu2 124.4(3) . . ?
C18 O6 Cu3 131.6(3) . . ?
Cu2 O6 Cu3 73.55(9) . . ?
N4 C6 C5 108.7(4) . . ?
N4 C6 Cu3 29.20(19) . . ?
C5 C6 Cu3 137.8(3) . . ?
O3 C10 O2 121.3(3) . . ?
O3 C10 C11 121.0(4) . . ?
O2 C10 C11 117.7(3) . . ?
O3 C10 Cu1 151.6(3) . . ?
O2 C10 Cu1 30.42(16) . . ?
C11 C10 Cu1 87.3(2) . . ?
N6 C9 C8 111.1(4) . . ?
N6 C9 Cu1 28.36(19) . . ?
C8 C9 Cu1 139.4(3) . . ?
N5 C7 C8 109.9(4) . . ?
N5 C7 Cu3 29.24(17) . . ?
C8 C7 Cu3 139.1(3) . . ?
C4 C5 C6 105.5(4) . . ?
N3 C4 C5 109.8(4) . . ?
N3 C4 Cu2 25.9(2) . . ?
C5 C4 Cu2 135.7(3) . . ?
O5 C14 O4 124.0(4) . . ?
O5 C14 C15 121.9(4) . . ?
O4 C14 C15 114.1(4) . . ?
O5 C14 Cu3 87.0(2) . . ?
O4 C14 Cu3 37.09(18) . . ?
C15 C14 Cu3 150.9(3) . . ?
C9 C8 C7 103.7(4) . . ?
N1 C1 C2 109.7(4) . . ?
N1 C1 Cu1 29.73(19) . . ?
C2 C1 Cu1 139.4(3) . . ?
N2 C3 C2 110.2(4) . . ?
N2 C3 Cu2 28.75(19) . . ?
C2 C3 Cu2 138.9(3) . . ?
C12 C11 C10 116.8(4) . . ?
C1 C2 C3 105.1(4) . . ?
C16 C15 C14 112.5(5) . . ?
C17 C16 C15 113.4(5) . . ?
C13 C12 C11 112.5(5) . . ?

loop_
_geom_bond_atom_site_label_1
_geom_bond_atom_site_label_2
_geom_bond_distance
_geom_bond_site_symmetry_2
_geom_bond_publ_flag
Cu1 N6 1.947(3) . ?
Cu1 N1 1.948(3) . ?
Cu1 O1 1.980(2) . ?
Cu1 O2 1.986(2) . ?
Cu1 O2 2.399(3) 2 ?
Cu1 N5 2.885(3) . ?
Cu1 N2 2.912(3) . ?
Cu1 C10 2.980(4) . ?
Cu1 C1 2.996(4) . ?
Cu1 C9 3.020(4) . ?
Cu1 Cu3 3.3376(7) . ?
Cu1 Cu1 3.3606(9) 2 ?
Cu1 Cu2 3.4027(7) . ?
Cu2 N2 1.937(3) . ?
Cu2 N3 1.950(3) . ?
Cu2 O1 2.007(2) . ?
Cu2 O7 2.029(3) . ?
Cu2 O6 2.342(3) . ?
Cu2 N4 2.824(3) . ?
Cu2 N1 2.898(3) . ?
Cu2 C3 3.004(5) . ?
Cu2 C4 3.070(4) . ?
Cu2 Cu3 3.1952(7) . ?
Cu3 N5 1.922(3) . ?
Cu3 N4 1.923(3) . ?
Cu3 O4 1.949(3) . ?
Cu3 O1 1.988(3) . ?
Cu3 C14 2.805(4) . ?
Cu3 N3 2.864(3) . ?
Cu3 N6 2.870(3) . ?
Cu3 O6 2.936(4) . ?
Cu3 C7 2.980(4) . ?
Cu3 C6 2.981(4) . ?
O2 C10 1.279(4) . ?
O2 Cu1 2.399(3) 2 ?
O4 C14 1.270(5) . ?
O3 C10 1.250(5) . ?
N5 C7 1.345(5) . ?
N5 N6 1.362(5) . ?
N3 C4 1.347(5) . ?
N3 N4 1.359(5) . ?
N4 C6 1.345(5) . ?
N2 C3 1.345(5) . ?
N2 N1 1.372(4) . ?
N6 C9 1.342(5) . ?
N1 C1 1.343(5) . ?
O6 C18 1.416(6) . ?
C6 C5 1.384(6) . ?
O5 C14 1.247(5) . ?
C10 C11 1.510(6) . ?
C9 C8 1.380(6) . ?
C7 C8 1.388(6) . ?
C5 C4 1.368(7) . ?
C14 C15 1.528(6) . ?
C1 C2 1.369(6) . ?
C3 C2 1.377(7) . ?
C11 C12 1.496(7) . ?
C15 C16 1.528(9) . ?
C16 C17 1.518(10) . ?
C13 C12 1.481(9) . ?
